data_7116278
loop_
_publ_author_name
'Sen, Susan'
'Neogi, Subhadip'
'Rissanen, Kari'
'Bharadwaj, Parimal K.'

_publ_section_title
;
 Solvent induced single-crystal to single-crystal structural
 transformation and concomitant transmetalation in a 3D cationic
 Zn(ii)-framework.
;
_journal_issue 15
_journal_name_full 'Chemical communications (Cambridge, England)'
_journal_page_first 3173
_journal_page_last 3176
_journal_paper_doi 10.1039/c4cc09955a
_journal_volume 51
_journal_year 2015
_chemical_formula_moiety 'C19 H9 Cu2 N2 O10'
_chemical_formula_sum 'C19 H9 Cu2 N2 O10'
_chemical_formula_weight 552.36
_chemical_name_systematic
; 
 ? 
;
_space_group_IT_number 141
_symmetry_cell_setting tetragonal
_symmetry_space_group_name_Hall '-I 4bd 2'
_symmetry_space_group_name_H-M 'I 41/a m d :2'
_atom_sites_solution_hydrogens geom
_atom_sites_solution_primary direct
_atom_sites_solution_secondary difmap
_audit_creation_method SHELXL-97
_audit_update_record
;
2014-12-03 deposited with the CCDC.
2015-01-05 downloaded from the CCDC.
;
_cell_angle_alpha 90.00
_cell_angle_beta 90.00
_cell_angle_gamma 90.00
_cell_formula_units_Z 32
_cell_length_a 25.4117(14)
_cell_length_b 25.4117(14)
_cell_length_c 52.162(6)
_cell_measurement_temperature 100(2)
_cell_volume 33684(5)
_computing_cell_refinement 'SAINT 6.45 ( Bruker, 2003)'
_computing_data_collection 'SMART 5.628 (Bruker, 2003)'
_computing_data_reduction 'SAINT 6.45  (Bruker, 2003)'
_computing_molecular_graphics 'Diamond 2.1e'
_computing_structure_refinement 'SHELXL-97 (Sheldrick, 1997)'
_computing_structure_solution 'SHELXS-97 (Sheldrick, 1990)'
_diffrn_ambient_temperature 100(2)
_diffrn_measured_fraction_theta_full 0.998
_diffrn_measured_fraction_theta_max 0.998
_diffrn_measurement_device_type 'Bruker SMART APEX'
_diffrn_measurement_method /w-scans
_diffrn_radiation_monochromator graphite
_diffrn_radiation_source 'fine-focus sealed tube'
_diffrn_radiation_type MoK\a
_diffrn_radiation_wavelength 0.71073
_diffrn_reflns_av_R_equivalents 0.1534
_diffrn_reflns_av_sigmaI/netI 0.0969
_diffrn_reflns_limit_h_max 31
_diffrn_reflns_limit_h_min -33
_diffrn_reflns_limit_k_max 33
_diffrn_reflns_limit_k_min -33
_diffrn_reflns_limit_l_max 69
_diffrn_reflns_limit_l_min -69
_diffrn_reflns_number 192704
_diffrn_reflns_theta_full 28.38
_diffrn_reflns_theta_max 28.38
_diffrn_reflns_theta_min 2.24
_exptl_absorpt_coefficient_mu 1.040
_exptl_absorpt_correction_T_max 0.8349
_exptl_absorpt_correction_T_min 0.8112
_exptl_absorpt_correction_type empirical
_exptl_absorpt_process_details 'SADABAS 2.10 (Bruker 2003)'
_exptl_crystal_colour Blue
_exptl_crystal_density_diffrn 0.871
_exptl_crystal_density_method 'not measured'
_exptl_crystal_description Hexagonal
_exptl_crystal_F_000 8800
_exptl_crystal_size_max 0.21
_exptl_crystal_size_mid 0.19
_exptl_crystal_size_min 0.18
_platon_squeeze_details ' ?'
_refine_diff_density_max 1.538
_refine_diff_density_min -0.534
_refine_diff_density_rms 0.105
_refine_ls_extinction_method none
_refine_ls_goodness_of_fit_ref 1.034
_refine_ls_hydrogen_treatment constr
_refine_ls_matrix_type full
_refine_ls_number_parameters 307
_refine_ls_number_reflns 10995
_refine_ls_number_restraints 0
_refine_ls_restrained_S_all 1.034
_refine_ls_R_factor_all 0.1595
_refine_ls_R_factor_gt 0.0692
_refine_ls_shift/su_max 0.012
_refine_ls_shift/su_mean 0.001
_refine_ls_structure_factor_coef Fsqd
_refine_ls_weighting_details 'calc w=1/[\s^2^(Fo^2^)+(0.0952P)^2^+3.8495P] where P=(Fo^2^+2Fc^2^)/3'
_refine_ls_weighting_scheme calc
_refine_ls_wR_factor_gt 0.1574
_refine_ls_wR_factor_ref 0.1873
_reflns_number_gt 6605
_reflns_number_total 10995
_reflns_threshold_expression >2sigma(I)
_cod_data_source_file c4cc09955a2.cif
_cod_data_source_block 2Cu
_cod_depositor_comments
;
The following automatic conversions were performed:

'_symmetry_cell_setting' value 'Tetragonal' changed to 'tetragonal'
according to
/usr/data/users/saulius/crontab/automatic-downloads/rss-feeds/RSC/lib/dictionaries/cif_core.dic
dictionary named 'cif_core.dic' version 2.4.2 from 2011-04-26.

Automatic conversion script
Id: cif_fix_values 2935 2014-11-11 08:27:57Z andrius 

 Adding full bibliography for 7116274--7116278.cif.
;
_cod_original_sg_symbol_H-M I41/amd
_cod_database_code 7116278

loop_
_symmetry_equiv_pos_as_xyz
'x, y, z'
'-y+1/4, x+3/4, z+1/4'
'-x, -y+1/2, z'
'y+1/4, -x+1/4, z+3/4'
'x, -y, -z'
'-x, y+1/2, -z'
'y+1/4, x+3/4, -z+1/4'
'-y+1/4, -x+1/4, -z+3/4'
'x+1/2, y+1/2, z+1/2'
'-y+3/4, x+5/4, z+3/4'
'-x+1/2, -y+1, z+1/2'
'y+3/4, -x+3/4, z+5/4'
'x+1/2, -y+1/2, -z+1/2'
'-x+1/2, y+1, -z+1/2'
'y+3/4, x+5/4, -z+3/4'
'-y+3/4, -x+3/4, -z+5/4'
'-x, -y, -z'
'y-1/4, -x-3/4, -z-1/4'
'x, y-1/2, -z'
'-y-1/4, x-1/4, -z-3/4'
'-x, y, z'
'x, -y-1/2, z'
'-y-1/4, -x-3/4, z-1/4'
'y-1/4, x-1/4, z-3/4'
'-x+1/2, -y+1/2, -z+1/2'
'y+1/4, -x-1/4, -z+1/4'
'x+1/2, y, -z+1/2'
'-y+1/4, x+1/4, -z-1/4'
'-x+1/2, y+1/2, z+1/2'
'x+1/2, -y, z+1/2'
'-y+1/4, -x-1/4, z+1/4'
'y+1/4, x+1/4, z-1/4'

loop_
_atom_site_label
_atom_site_type_symbol
_atom_site_fract_x
_atom_site_fract_y
_atom_site_fract_z
_atom_site_U_iso_or_equiv
_atom_site_adp_type
_atom_site_occupancy
_atom_site_symmetry_multiplicity
_atom_site_calc_flag
_atom_site_refinement_flags
Cu1 Cu 0.223377(19) 0.451685(19) 0.126140(9) 0.02753(15) Uani 1 1 d .
Cu2 Cu 0.0000 0.54479(3) 0.261831(12) 0.02733(19) Uani 1 2 d S
Cu3 Cu 0.0000 0.47153(3) 0.225360(12) 0.02739(19) Uani 1 2 d S
O2 O 0.20018(12) 0.49879(11) 0.15465(5) 0.0409(7) Uani 1 1 d .
O3 O 0.05403(11) 0.58012(10) 0.24114(5) 0.0359(7) Uani 1 1 d .
O4 O 0.05402(11) 0.51681(11) 0.21126(5) 0.0409(7) Uani 1 1 d .
O5 O 0.05347(13) 0.43708(11) 0.24605(6) 0.0493(9) Uani 1 1 d .
O6 O 0.05413(12) 0.49874(11) 0.27633(5) 0.0393(7) Uani 1 1 d .
C2 C 0.21653(16) 0.54418(16) 0.15877(8) 0.0328(10) Uani 1 1 d .
C6 C 0.16658(16) 0.41510(15) 0.31700(8) 0.0339(10) Uani 1 1 d .
C7 C 0.18853(16) 0.57593(15) 0.17816(8) 0.0322(10) Uani 1 1 d .
C8 C 0.14349(16) 0.55620(15) 0.18993(8) 0.0348(10) Uani 1 1 d .
H8 H 0.1308 0.5226 0.1849 0.042 Uiso 1 1 calc R
C9 C 0.11711(16) 0.58301(15) 0.20826(8) 0.0331(10) Uani 1 1 d .
C10 C 0.07128(17) 0.55852(16) 0.22131(8) 0.0361(10) Uani 1 1 d .
O11 O 0.0000 0.4128(2) 0.19599(10) 0.0837(17) Uani 1 2 d S
C12 C 0.06913(18) 0.45581(17) 0.26663(8) 0.0370(10) Uani 1 1 d .
C13 C 0.10810(16) 0.42441(15) 0.28153(7) 0.0310(9) Uani 1 1 d .
C14 C 0.12057(17) 0.37507(16) 0.27385(8) 0.0374(10) Uani 1 1 d .
H14 H 0.1046 0.3602 0.2591 0.045 Uiso 1 1 calc R
C15 C 0.15722(17) 0.34639(15) 0.28806(8) 0.0378(11) Uani 1 1 d .
C16 C 0.17941(17) 0.36608(15) 0.30939(8) 0.0353(10) Uani 1 1 d .
H16 H 0.2038 0.3457 0.3190 0.042 Uiso 1 1 calc R
C17 C 0.13054(16) 0.44431(15) 0.30337(7) 0.0319(10) Uani 1 1 d .
H17 H 0.1211 0.4785 0.3091 0.038 Uiso 1 1 calc R
N18 N 0.16684(15) 0.29248(13) 0.28025(7) 0.0455(10) Uani 1 1 d .
C19 C 0.1808(2) 0.27626(17) 0.25538(9) 0.0550(14) Uani 1 1 d .
H19 H 0.1887 0.2985 0.2413 0.066 Uiso 1 1 calc R
C20 C 0.1560(3) 0.2500 0.29551(12) 0.0426(16) Uani 1 2 d S
H20 H 0.1438 0.2500 0.3127 0.051 Uiso 1 2 calc SR
O21 O 0.0000 0.6025(2) 0.29284(10) 0.0852(17) Uani 1 2 d S
C22 C 0.13381(15) 0.63391(15) 0.21470(8) 0.0324(10) Uani 1 1 d .
H22 H 0.1161 0.6538 0.2275 0.039 Uiso 1 1 calc R
C23 C 0.17648(17) 0.65415(15) 0.20197(8) 0.0375(10) Uani 1 1 d .
C24 C 0.20424(17) 0.62647(15) 0.18410(8) 0.0348(10) Uani 1 1 d .
H24 H 0.2339 0.6417 0.1759 0.042 Uiso 1 1 calc R
N25 N 0.19322(13) 0.70835(12) 0.20725(7) 0.0368(9) Uani 1 1 d .
C26 C 0.24211(19) 0.72347(16) 0.21478(9) 0.0513(13) Uani 1 1 d .
H26 H 0.2707 0.7011 0.2192 0.062 Uiso 1 1 calc R
C27 C 0.1649(3) 0.7500 0.20184(12) 0.0454(17) Uani 1 2 d S
H27 H 0.1301 0.7500 0.1952 0.054 Uiso 1 2 calc SR
C5 C 0.19313(18) 0.44037(16) 0.33990(7) 0.0348(10) Uani 1 1 d .
O1 O 0.23126(11) 0.41611(10) 0.34956(5) 0.0376(7) Uani 1 1 d .
O8 O 0.17518(12) 0.48385(11) 0.34728(5) 0.0394(7) Uani 1 1 d .
O7 O 0.25538(12) 0.56588(10) 0.14783(5) 0.0398(7) Uani 1 1 d .
O9 O 0.16255(16) 0.39402(16) 0.12823(7) 0.0859(13) Uani 1 1 d .

loop_
_atom_site_aniso_label
_atom_site_aniso_U_11
_atom_site_aniso_U_22
_atom_site_aniso_U_33
_atom_site_aniso_U_23
_atom_site_aniso_U_13
_atom_site_aniso_U_12
Cu1 0.0267(3) 0.0260(3) 0.0299(3) 0.0012(2) 0.0002(2) -0.0018(2)
Cu2 0.0290(4) 0.0256(4) 0.0275(4) -0.0031(3) 0.000 0.000
Cu3 0.0300(4) 0.0249(4) 0.0273(4) -0.0033(3) 0.000 0.000
O2 0.0445(19) 0.0331(18) 0.0452(18) -0.0057(14) 0.0106(15) -0.0008(15)
O3 0.0383(17) 0.0295(16) 0.0398(16) -0.0047(13) 0.0114(14) -0.0030(13)
O4 0.0410(18) 0.0334(17) 0.0484(18) -0.0102(14) 0.0148(15) -0.0098(14)
O5 0.067(2) 0.0370(18) 0.0436(19) -0.0065(15) -0.0206(17) 0.0127(16)
O6 0.0461(19) 0.0381(18) 0.0337(16) -0.0025(14) -0.0143(14) 0.0054(15)
C2 0.036(3) 0.030(2) 0.032(2) 0.0010(19) 0.0034(19) 0.000(2)
C6 0.038(2) 0.026(2) 0.038(2) 0.0056(19) -0.008(2) -0.0036(19)
C7 0.037(2) 0.019(2) 0.040(2) 0.0083(18) 0.008(2) 0.0017(18)
C8 0.040(3) 0.021(2) 0.043(2) 0.0045(19) -0.001(2) 0.0052(19)
C9 0.033(2) 0.025(2) 0.041(2) 0.0036(19) 0.007(2) 0.0105(18)
C10 0.036(3) 0.029(2) 0.044(3) 0.003(2) 0.006(2) 0.013(2)
O11 0.107(5) 0.064(4) 0.080(4) -0.022(3) 0.000 0.000
C12 0.047(3) 0.029(2) 0.034(2) 0.001(2) 0.003(2) -0.009(2)
C13 0.035(2) 0.022(2) 0.037(2) 0.0060(18) -0.0036(19) -0.0013(18)
C14 0.044(3) 0.029(2) 0.039(2) 0.001(2) -0.006(2) -0.003(2)
C15 0.049(3) 0.021(2) 0.043(3) 0.0063(19) -0.014(2) -0.004(2)
C16 0.046(3) 0.024(2) 0.036(2) 0.0069(19) -0.008(2) -0.003(2)
C17 0.036(2) 0.025(2) 0.034(2) 0.0029(18) -0.0018(19) 0.0000(19)
N18 0.056(3) 0.024(2) 0.056(2) 0.0000(18) -0.017(2) 0.0043(18)
C19 0.082(4) 0.037(3) 0.046(3) -0.002(2) -0.008(3) 0.003(3)
C20 0.060(4) 0.017(3) 0.051(4) 0.000 -0.014(3) 0.000
O21 0.067(4) 0.100(5) 0.088(4) 0.007(4) 0.000 0.000
C22 0.031(2) 0.021(2) 0.045(2) -0.0006(18) 0.0087(19) 0.0078(18)
C23 0.039(3) 0.018(2) 0.056(3) 0.002(2) 0.004(2) 0.0025(19)
C24 0.037(2) 0.024(2) 0.044(3) 0.0014(19) 0.012(2) 0.0014(19)
N25 0.036(2) 0.0196(18) 0.055(2) -0.0055(17) 0.0111(18) 0.0027(16)
C26 0.048(3) 0.031(2) 0.075(3) 0.003(2) -0.002(3) 0.004(2)
C27 0.047(4) 0.022(3) 0.067(5) 0.000 0.009(3) 0.000
C5 0.054(3) 0.024(2) 0.027(2) 0.0032(18) -0.007(2) 0.000(2)
O1 0.0503(19) 0.0257(16) 0.0368(16) 0.0026(13) -0.0121(14) 0.0029(14)
O8 0.0485(19) 0.0317(17) 0.0379(17) -0.0049(13) -0.0083(15) 0.0032(14)
O7 0.0522(19) 0.0245(15) 0.0426(17) -0.0052(13) 0.0123(15) -0.0009(15)
O9 0.086(3) 0.079(3) 0.093(3) 0.019(2) -0.011(2) -0.041(2)

loop_
_atom_type_symbol
_atom_type_description
_atom_type_scat_dispersion_real
_atom_type_scat_dispersion_imag
_atom_type_scat_source
C C 0.0033 0.0016 'International Tables Vol C Tables 4.2.6.8 and 6.1.1.4'
H H 0.0000 0.0000 'International Tables Vol C Tables 4.2.6.8 and 6.1.1.4'
N N 0.0061 0.0033 'International Tables Vol C Tables 4.2.6.8 and 6.1.1.4'
O O 0.0106 0.0060 'International Tables Vol C Tables 4.2.6.8 and 6.1.1.4'
Cu Cu 0.3201 1.2651 'International Tables Vol C Tables 4.2.6.8 and 6.1.1.4'

loop_
_geom_angle_atom_site_label_1
_geom_angle_atom_site_label_2
_geom_angle_atom_site_label_3
_geom_angle
_geom_angle_site_symmetry_1
_geom_angle_site_symmetry_3
O7 Cu1 O1 172.79(12) 16_554 14_545
O7 Cu1 O8 89.06(12) 16_554 10_544
O1 Cu1 O8 90.69(12) 14_545 10_544
O7 Cu1 O2 89.48(13) 16_554 .
O1 Cu1 O2 88.18(12) 14_545 .
O8 Cu1 O2 159.06(12) 10_544 .
O7 Cu1 O9 92.68(14) 16_554 .
O1 Cu1 O9 94.43(13) 14_545 .
O8 Cu1 O9 101.73(14) 10_544 .
O2 Cu1 O9 99.20(14) . .
O7 Cu1 Cu1 86.41(9) 16_554 16_554
O1 Cu1 Cu1 86.46(8) 14_545 16_554
O8 Cu1 Cu1 79.55(9) 10_544 16_554
O2 Cu1 Cu1 79.51(9) . 16_554
O9 Cu1 Cu1 178.42(12) . 16_554
O6 Cu2 O6 89.26(18) . 21
O6 Cu2 O3 167.63(12) . 21
O6 Cu2 O3 89.68(12) 21 21
O6 Cu2 O3 89.68(12) . .
O6 Cu2 O3 167.63(12) 21 .
O3 Cu2 O3 88.73(16) 21 .
O6 Cu2 O21 96.63(13) . .
O6 Cu2 O21 96.63(13) 21 .
O3 Cu2 O21 95.73(13) 21 .
O3 Cu2 O21 95.73(13) . .
O6 Cu2 Cu3 81.84(8) . .
O6 Cu2 Cu3 81.84(8) 21 .
O3 Cu2 Cu3 85.81(8) 21 .
O3 Cu2 Cu3 85.81(8) . .
O21 Cu2 Cu3 177.83(15) . .
O4 Cu3 O4 90.29(18) 21 .
O4 Cu3 O5 166.96(13) 21 .
O4 Cu3 O5 89.03(13) . .
O4 Cu3 O5 89.03(13) 21 21
O4 Cu3 O5 166.96(13) . 21
O5 Cu3 O5 88.7(2) . 21
O4 Cu3 O11 98.21(13) 21 .
O4 Cu3 O11 98.21(13) . .
O5 Cu3 O11 94.78(14) . .
O5 Cu3 O11 94.78(14) 21 .
O4 Cu3 Cu2 81.71(8) 21 .
O4 Cu3 Cu2 81.71(8) . .
O5 Cu3 Cu2 85.30(9) . .
O5 Cu3 Cu2 85.30(9) 21 .
O11 Cu3 Cu2 179.89(15) . .
C2 O2 Cu1 125.8(3) . .
C10 O3 Cu2 119.9(3) . .
C10 O4 Cu3 126.0(3) . .
C12 O5 Cu3 122.2(3) . .
C12 O6 Cu2 125.0(3) . .
O2 C2 O7 125.8(4) . .
O2 C2 C7 117.6(4) . .
O7 C2 C7 116.5(4) . .
C16 C6 C17 120.5(4) . .
C16 C6 C5 121.1(4) . .
C17 C6 C5 118.3(4) . .
C24 C7 C8 118.3(4) . .
C24 C7 C2 121.5(4) . .
C8 C7 C2 120.1(4) . .
C9 C8 C7 122.5(4) . .
C9 C8 H8 118.7 . .
C7 C8 H8 118.7 . .
C8 C9 C22 119.0(4) . .
C8 C9 C10 120.1(4) . .
C22 C9 C10 120.9(4) . .
O3 C10 O4 126.2(4) . .
O3 C10 C9 118.0(4) . .
O4 C10 C9 115.7(4) . .
O5 C12 O6 125.6(4) . .
O5 C12 C13 117.3(4) . .
O6 C12 C13 117.0(4) . .
C14 C13 C17 119.4(4) . .
C14 C13 C12 119.8(4) . .
C17 C13 C12 120.8(4) . .
C13 C14 C15 118.9(4) . .
C13 C14 H14 120.6 . .
C15 C14 H14 120.6 . .
C16 C15 C14 121.7(4) . .
C16 C15 N18 120.9(4) . .
C14 C15 N18 117.2(4) . .
C15 C16 C6 119.1(4) . .
C15 C16 H16 120.4 . .
C6 C16 H16 120.4 . .
C13 C17 C6 120.5(4) . .
C13 C17 H17 119.8 . .
C6 C17 H17 119.8 . .
C20 N18 C19 110.8(4) . .
C20 N18 C15 123.2(4) . .
C19 N18 C15 125.4(4) . .
C19 C19 N18 107.1(2) 22_565 .
C19 C19 H19 126.5 22_565 .
N18 C19 H19 126.5 . .
N18 C20 N18 104.1(5) 22_565 .
N18 C20 H20 128.0 22_565 .
N18 C20 H20 128.0 . .
C23 C22 C9 118.0(4) . .
C23 C22 H22 121.0 . .
C9 C22 H22 121.0 . .
C24 C23 C22 123.1(4) . .
C24 C23 N25 117.5(4) . .
C22 C23 N25 119.4(4) . .
C23 C24 C7 118.9(4) . .
C23 C24 H24 120.5 . .
C7 C24 H24 120.5 . .
C27 N25 C26 109.6(4) . .
C27 N25 C23 123.9(4) . .
C26 N25 C23 125.8(3) . .
C26 C26 N25 106.4(2) 22_575 .
C26 C26 H26 126.8 22_575 .
N25 C26 H26 126.8 . .
N25 C27 N25 107.7(6) . 22_575
N25 C27 H27 126.1 . .
N25 C27 H27 126.1 22_575 .
O1 C5 O8 126.1(4) . .
O1 C5 C6 116.9(4) . .
O8 C5 C6 117.0(4) . .
C5 O1 Cu1 119.6(3) . 14_545
C5 O8 Cu1 126.4(3) . 12_454
C2 O7 Cu1 120.4(3) . 16_554

loop_
_geom_bond_atom_site_label_1
_geom_bond_atom_site_label_2
_geom_bond_distance
_geom_bond_site_symmetry_2
Cu1 O7 1.936(3) 16_554
Cu1 O1 1.937(3) 14_545
Cu1 O8 1.975(3) 10_544
Cu1 O2 1.998(3) .
Cu1 O9 2.133(4) .
Cu1 Cu1 2.6957(9) 16_554
Cu2 O6 1.958(3) .
Cu2 O6 1.958(3) 21
Cu2 O3 1.964(3) 21
Cu2 O3 1.964(3) .
Cu2 O21 2.184(6) .
Cu2 Cu3 2.6617(9) .
Cu3 O4 1.936(3) 21
Cu3 O4 1.936(3) .
Cu3 O5 1.944(3) .
Cu3 O5 1.944(3) 21
Cu3 O11 2.139(5) .
O2 C2 1.245(5) .
O3 C10 1.250(5) .
O4 C10 1.261(5) .
O5 C12 1.240(5) .
O6 C12 1.262(5) .
C2 O7 1.267(5) .
C2 C7 1.477(5) .
C6 C16 1.347(5) .
C6 C17 1.377(5) .
C6 C5 1.514(5) .
C7 C24 1.380(5) .
C7 C8 1.392(5) .
C8 C9 1.352(5) .
C8 H8 0.9500 .
C9 C22 1.402(5) .
C9 C10 1.485(6) .
C12 C13 1.490(6) .
C13 C14 1.354(5) .
C13 C17 1.371(5) .
C14 C15 1.396(5) .
C14 H14 0.9500 .
C15 C16 1.344(5) .
C15 N18 1.450(5) .
C16 H16 0.9500 .
C17 H17 0.9500 .
N18 C20 1.369(5) .
N18 C19 1.406(5) .
C19 C19 1.334(8) 22_565
C19 H19 0.9500 .
C20 N18 1.369(5) 22_565
C20 H20 0.9500 .
C22 C23 1.372(5) .
C22 H22 0.9500 .
C23 C24 1.364(5) .
C23 N25 1.468(5) .
C24 H24 0.9500 .
N25 C27 1.311(5) .
N25 C26 1.358(5) .
C26 C26 1.348(8) 22_575
C26 H26 0.9500 .
C27 N25 1.311(5) 22_575
C27 H27 0.9500 .
C5 O1 1.254(5) .
C5 O8 1.256(5) .
O1 Cu1 1.937(3) 14_545
O8 Cu1 1.975(3) 12_454
O7 Cu1 1.936(3) 16_554

loop_
_geom_torsion_atom_site_label_1
_geom_torsion_atom_site_label_2
_geom_torsion_atom_site_label_3
_geom_torsion_atom_site_label_4
_geom_torsion
_geom_torsion_site_symmetry_1
_geom_torsion_site_symmetry_4
O6 Cu2 Cu3 O4 179.46(13) . 21
O6 Cu2 Cu3 O4 89.03(13) 21 21
O3 Cu2 Cu3 O4 -1.24(12) 21 21
O3 Cu2 Cu3 O4 -90.27(12) . 21
O21 Cu2 Cu3 O4 134.25(9) . 21
O6 Cu2 Cu3 O4 -89.03(13) . .
O6 Cu2 Cu3 O4 -179.46(13) 21 .
O3 Cu2 Cu3 O4 90.27(12) 21 .
O3 Cu2 Cu3 O4 1.24(12) . .
O21 Cu2 Cu3 O4 -134.25(9) . .
O6 Cu2 Cu3 O5 0.66(13) . .
O6 Cu2 Cu3 O5 -89.76(14) 21 .
O3 Cu2 Cu3 O5 179.97(13) 21 .
O3 Cu2 Cu3 O5 90.94(13) . .
O21 Cu2 Cu3 O5 -44.55(10) . .
O6 Cu2 Cu3 O5 89.76(14) . 21
O6 Cu2 Cu3 O5 -0.67(13) 21 21
O3 Cu2 Cu3 O5 -90.94(13) 21 21
O3 Cu2 Cu3 O5 -179.97(13) . 21
O21 Cu2 Cu3 O5 44.55(10) . 21
O6 Cu2 Cu3 O11 -135(100) . .
O6 Cu2 Cu3 O11 135(100) 21 .
O3 Cu2 Cu3 O11 45(100) 21 .
O3 Cu2 Cu3 O11 -45(100) . .
O21 Cu2 Cu3 O11 180(100) . .
O7 Cu1 O2 C2 -73.3(4) 16_554 .
O1 Cu1 O2 C2 99.9(3) 14_545 .
O8 Cu1 O2 C2 12.7(6) 10_544 .
O9 Cu1 O2 C2 -165.9(3) . .
Cu1 Cu1 O2 C2 13.2(3) 16_554 .
O6 Cu2 O3 C10 77.6(3) . .
O6 Cu2 O3 C10 -7.5(8) 21 .
O3 Cu2 O3 C10 -90.1(3) 21 .
O21 Cu2 O3 C10 174.2(3) . .
Cu3 Cu2 O3 C10 -4.3(3) . .
O4 Cu3 O4 C10 83.1(4) 21 .
O5 Cu3 O4 C10 -83.9(3) . .
O5 Cu3 O4 C10 -3.9(8) 21 .
O11 Cu3 O4 C10 -178.6(3) . .
Cu2 Cu3 O4 C10 1.5(3) . .
O4 Cu3 O5 C12 -5.1(8) 21 .
O4 Cu3 O5 C12 82.0(3) . .
O5 Cu3 O5 C12 -85.2(4) 21 .
O11 Cu3 O5 C12 -179.8(3) . .
Cu2 Cu3 O5 C12 0.2(3) . .
O6 Cu2 O6 C12 80.0(4) 21 .
O3 Cu2 O6 C12 -5.1(8) 21 .
O3 Cu2 O6 C12 -87.7(3) . .
O21 Cu2 O6 C12 176.6(3) . .
Cu3 Cu2 O6 C12 -1.9(3) . .
Cu1 O2 C2 O7 -9.9(6) . .
Cu1 O2 C2 C7 170.2(3) . .
O2 C2 C7 C24 179.5(4) . .
O7 C2 C7 C24 -0.4(6) . .
O2 C2 C7 C8 -4.1(6) . .
O7 C2 C7 C8 176.1(4) . .
C24 C7 C8 C9 -5.2(6) . .
C2 C7 C8 C9 178.3(4) . .
C7 C8 C9 C22 3.8(6) . .
C7 C8 C9 C10 -176.1(4) . .
Cu2 O3 C10 O4 7.0(6) . .
Cu2 O3 C10 C9 -171.7(3) . .
Cu3 O4 C10 O3 -5.6(6) . .
Cu3 O4 C10 C9 173.1(3) . .
C8 C9 C10 O3 167.1(4) . .
C22 C9 C10 O3 -12.7(6) . .
C8 C9 C10 O4 -11.7(6) . .
C22 C9 C10 O4 168.4(4) . .
Cu3 O5 C12 O6 -1.8(6) . .
Cu3 O5 C12 C13 176.7(3) . .
Cu2 O6 C12 O5 2.8(6) . .
Cu2 O6 C12 C13 -175.7(3) . .
O5 C12 C13 C14 -7.2(6) . .
O6 C12 C13 C14 171.4(4) . .
O5 C12 C13 C17 174.6(4) . .
O6 C12 C13 C17 -6.8(6) . .
C17 C13 C14 C15 -1.9(6) . .
C12 C13 C14 C15 179.9(4) . .
C13 C14 C15 C16 1.5(7) . .
C13 C14 C15 N18 175.9(4) . .
C14 C15 C16 C6 -1.1(7) . .
N18 C15 C16 C6 -175.3(4) . .
C17 C6 C16 C15 1.1(6) . .
C5 C6 C16 C15 -176.0(4) . .
C14 C13 C17 C6 1.9(6) . .
C12 C13 C17 C6 -179.9(4) . .
C16 C6 C17 C13 -1.5(6) . .
C5 C6 C17 C13 175.6(4) . .
C16 C15 N18 C20 57.6(7) . .
C14 C15 N18 C20 -116.9(5) . .
C16 C15 N18 C19 -132.2(5) . .
C14 C15 N18 C19 53.4(6) . .
C20 N18 C19 C19 -2.5(4) . 22_565
C15 N18 C19 C19 -173.8(3) . 22_565
C19 N18 C20 N18 3.9(7) . 22_565
C15 N18 C20 N18 175.4(3) . 22_565
C8 C9 C22 C23 0.0(6) . .
C10 C9 C22 C23 179.8(4) . .
C9 C22 C23 C24 -2.3(6) . .
C9 C22 C23 N25 176.7(4) . .
C22 C23 C24 C7 0.9(7) . .
N25 C23 C24 C7 -178.1(4) . .
C8 C7 C24 C23 2.7(6) . .
C2 C7 C24 C23 179.2(4) . .
C24 C23 N25 C27 113.6(5) . .
C22 C23 N25 C27 -65.5(6) . .
C24 C23 N25 C26 -56.2(6) . .
C22 C23 N25 C26 124.7(5) . .
C27 N25 C26 C26 2.4(4) . 22_575
C23 N25 C26 C26 173.5(3) . 22_575
C26 N25 C27 N25 -4.0(7) . 22_575
C23 N25 C27 N25 -175.2(3) . 22_575
C16 C6 C5 O1 7.7(6) . .
C17 C6 C5 O1 -169.5(4) . .
C16 C6 C5 O8 -172.9(4) . .
C17 C6 C5 O8 9.9(6) . .
O8 C5 O1 Cu1 -12.4(6) . 14_545
C6 C5 O1 Cu1 166.9(3) . 14_545
O1 C5 O8 Cu1 0.1(6) . 12_454
C6 C5 O8 Cu1 -179.3(3) . 12_454
O2 C2 O7 Cu1 -4.3(6) . 16_554
C7 C2 O7 Cu1 175.6(3) . 16_554

loop_
_platon_squeeze_void_nr
_platon_squeeze_void_average_x
_platon_squeeze_void_average_y
_platon_squeeze_void_average_z
_platon_squeeze_void_volume
_platon_squeeze_void_count_electrons
1 -0.022 0.149 0.002 21294.1 5739.2
